data_1530127
loop_
_publ_author_name
'Kanishcheva, A.S.'
'Kuznetsov, V.G.'
'Lazarev, V.B.'
'Tarasova, T.G.'

_publ_section_title
;
 Crystal structure of Rb Sb S2
;
_journal_name_full 'Zhurnal Strukturnoi Khimii (Issue-No. from 1981)'
_journal_page_first 1069
_journal_page_last 1072
_journal_volume 18
_journal_year 1977
_chemical_formula_sum 'Rb S2 Sb'
_chemical_name_systematic 'Rb Sb S2'
_space_group_IT_number 1
_symmetry_space_group_name_Hall 'P 1'
_symmetry_space_group_name_H-M 'P 1'
_cell_angle_alpha 103.58
_cell_angle_beta 101.77
_cell_angle_gamma 104.04
_cell_formula_units_Z 4
_cell_length_a 6.473
_cell_length_b 6.473
_cell_length_c 12.439
_cell_volume 472.293
_citation_journal_id_ASTM ZSTKAI
_cod_data_source_file Kanishcheva_ZSTKAI_1977_273.cif
_cod_data_source_block Rb1S2Sb1
_cod_original_cell_volume 472.2934
_cod_original_formula_sum 'Rb1 S2 Sb1'
_cod_database_code 1530127

loop_
_symmetry_equiv_pos_as_xyz
x,y,z

loop_
_atom_site_label
_atom_site_type_symbol
_atom_site_fract_x
_atom_site_fract_y
_atom_site_fract_z
_atom_site_occupancy
_atom_site_U_iso_or_equiv
Rb2 Rb+1 0.931 0.738 0.889 1 0.0
S8 S-2 0.126 0.906 0.186 1 0.0
Sb4 Sb+3 0.321 0.348 0.97 1 0.0
Sb2 Sb+3 0.136 0.588 0.23 1 0.0
Sb3 Sb+3 0.332 0.188 0.404 1 0.0
Sb1 Sb+3 0.176 0.414 0.657 1 0.0
S2 S-2 0.953 0.338 0.995 1 0.0
S5 S-2 0.003 0.214 0.437 1 0.0
Rb4 Rb+1 0.557 0.007 0.733 1 0.0
S3 S-2 0.502 0.554 0.19 1 0.0
Rb3 Rb+1 0.656 0.053 0.162 1 0.0
S4 S-2 0.078 0.097 0.727 1 0.0
S6 S-2 0.417 0.674 0.913 1 0.0
S1 S-2 0.532 0.44 0.629 1 0.0
Rb1 Rb+1 0.832 0.698 0.469 1 0.0
S7 S-2 0.356 0.832 0.449 1 0.0
